data_4078241
loop_
_publ_author_name
'Azua, Arturo'
'Mata, Jose A.'
'Peris, Eduardo'
'Lamaty, Frederic'
'Martinez, Jean'
'Colacino, Evelina'

_publ_section_title
;
 Alternative Energy Input for Transfer Hydrogenation using Iridium NHC
 Based Catalysts in Glycerol as Hydrogen Donor and Solvent
;
_journal_issue 10
_journal_name_full Organometallics
_journal_page_first 3911
_journal_paper_doi 10.1021/om300109e
_journal_volume 31
_journal_year 2012
_chemical_formula_moiety 'C33 H43 Cl2 Ir N2 O6'
_chemical_formula_sum 'C33 H43 Cl2 Ir N2 O6'
_chemical_formula_weight 826.79
_chemical_name_systematic
;
 ? 
;
_space_group_crystal_system monoclinic
_space_group_IT_number 11
_space_group_name_Hall '-P 2yb'
_space_group_name_H-M_alt 'P 1 21/m 1'
_symmetry_space_group_name_Hall '-P 2yb'
_symmetry_space_group_name_H-M 'P 1 21/m 1'
_atom_sites_solution_hydrogens geom
_atom_sites_solution_primary direct
_atom_sites_solution_secondary difmap
_audit_creation_date 2011-11-26
_audit_creation_method
;
  Olex2 1.1
  (compiled Nov  1 2011 20:42:30, GUI svn.r3906)
;
_cell_angle_alpha 90.00
_cell_angle_beta 114.610(14)
_cell_angle_gamma 90.00
_cell_formula_units_Z 2
_cell_length_a 7.8446(9)
_cell_length_b 28.210(2)
_cell_length_c 8.2365(10)
_cell_measurement_temperature 293(2)
_cell_volume 1657.1(4)
_computing_molecular_graphics
;
O. V. Dolomanov, L. J. Bourhis, R. J. Gildea, J. A. K. Howard and H. Puschmann,
OLEX2: a complete structure solution, refinement and analysis program.
J. Appl. Cryst. (2009). 42, 339-341.
;
_computing_publication_material
;
O. V. Dolomanov, L. J. Bourhis, R. J. Gildea, J. A. K. Howard and H. Puschmann,
OLEX2: a complete structure solution, refinement and analysis program.
J. Appl. Cryst. (2009). 42, 339-341.
;
_computing_structure_refinement
;
SHELXL, G.M. Sheldrick, Acta Cryst.
2008). A64, 112-122
;
_computing_structure_solution
;
SHELXS, G.M. Sheldrick, Acta Cryst.
(2008). A64, 112-122
;
_diffrn_ambient_temperature 293(2)
_diffrn_measured_fraction_theta_full 0.980
_diffrn_measured_fraction_theta_max 0.980
_diffrn_radiation_monochromator graphite
_diffrn_radiation_type 'MO K\a'
_diffrn_radiation_wavelength 0.71073
_diffrn_reflns_av_R_equivalents 0.1048
_diffrn_reflns_av_unetI/netI 0.1114
_diffrn_reflns_limit_h_max 10
_diffrn_reflns_limit_h_min -9
_diffrn_reflns_limit_k_max 36
_diffrn_reflns_limit_k_min -36
_diffrn_reflns_limit_l_max 10
_diffrn_reflns_limit_l_min -10
_diffrn_reflns_number 14723
_diffrn_reflns_theta_full 27.50
_diffrn_reflns_theta_max 27.50
_diffrn_reflns_theta_min 2.81
_diffrn_source 'fine-focus sealed tube'
_diffrn_source_current n/a
_diffrn_source_voltage n/a
_exptl_absorpt_coefficient_mu 4.236
_exptl_absorpt_correction_T_max 0.759
_exptl_absorpt_correction_T_min 0.631
_exptl_absorpt_correction_type empirical
_exptl_crystal_colour 'clear orangish orange'
_exptl_crystal_colour_lustre clear
_exptl_crystal_colour_modifier orangish
_exptl_crystal_colour_primary orange
_exptl_crystal_density_diffrn 1.657
_exptl_crystal_density_method 'not measured'
_exptl_crystal_description plate
_exptl_crystal_F_000 828
_exptl_crystal_size_max 0.11
_exptl_crystal_size_mid 0.09
_exptl_crystal_size_min 0.08
_refine_diff_density_max 2.876
_refine_diff_density_min -1.231
_refine_diff_density_rms 0.172
_refine_ls_extinction_method none
_refine_ls_goodness_of_fit_ref 1.050
_refine_ls_hydrogen_treatment constr
_refine_ls_matrix_type full
_refine_ls_number_parameters 211
_refine_ls_number_reflns 3811
_refine_ls_number_restraints 0
_refine_ls_restrained_S_all 1.050
_refine_ls_R_factor_all 0.1048
_refine_ls_R_factor_gt 0.0654
_refine_ls_shift/su_max 0.001
_refine_ls_shift/su_mean 0.000
_refine_ls_structure_factor_coef Fsqd
_refine_ls_weighting_details 'calc w=1/[\s^2^(Fo^2^)+(0.0498P)^2^+0.0000P] where P=(Fo^2^+2Fc^2^)/3'
_refine_ls_weighting_scheme calc
_refine_ls_wR_factor_gt 0.1155
_refine_ls_wR_factor_ref 0.1302
_reflns_number_gt 2702
_reflns_number_total 3811
_reflns_threshold_expression >2sigma(I)
_cod_data_source_file om300109e_si_004.cif
_cod_data_source_block str1232_complex_5A
_cod_original_cell_volume 1657.1(3)
_cod_database_code 4078241

loop_
_space_group_symop_id
_space_group_symop_operation_xyz
1 'x, y, z'
2 '-x, y+1/2, -z'
3 '-x, -y, -z'
4 'x, -y-1/2, z'

loop_
_atom_site_label
_atom_site_type_symbol
_atom_site_fract_x
_atom_site_fract_y
_atom_site_fract_z
_atom_site_U_iso_or_equiv
_atom_site_adp_type
_atom_site_occupancy
_atom_site_symmetry_multiplicity
_atom_site_calc_flag
_atom_site_refinement_flags
Ir1 Ir 0.36026(7) 0.2500 0.96130(6) 0.03681(18) Uani 1 2 d S
N4 N 0.1883(9) 0.2878(2) 0.5747(9) 0.0362(16) Uani 1 1 d .
C21 C 0.5826(12) 0.2746(3) 1.2149(12) 0.047(2) Uani 1 1 d .
C20 C 0.6151(11) 0.2907(3) 1.0625(11) 0.043(2) Uani 1 1 d .
C19 C 0.6363(16) 0.2500 0.9737(17) 0.047(3) Uani 1 2 d S
C23 C 0.6490(13) 0.3413(3) 1.0303(13) 0.062(3) Uani 1 1 d .
H23A H 0.7679 0.3514 1.1198 0.093 Uiso 1 1 calc R
H23B H 0.5513 0.3608 1.0361 0.093 Uiso 1 1 calc R
H23C H 0.6494 0.3443 0.9144 0.093 Uiso 1 1 calc R
C22 C 0.6852(17) 0.2500 0.8143(17) 0.054(3) Uani 1 2 d S
H22A H 0.6061 0.2721 0.7268 0.081 Uiso 0.50 1 calc PR
H22B H 0.6664 0.2188 0.7631 0.081 Uiso 0.50 1 calc PR
H22C H 0.8140 0.2590 0.8518 0.081 Uiso 0.50 1 calc PR
C3 C 0.2313(15) 0.2500 0.6862(15) 0.035(3) Uani 1 2 d S
C5 C 0.1184(11) 0.2738(3) 0.3978(12) 0.043(2) Uani 1 1 d .
H5 H 0.0792 0.2935 0.2983 0.052 Uiso 1 1 calc R
C6 C 0.2494(12) 0.3372(3) 0.6322(12) 0.043(2) Uani 1 1 d .
H6A H 0.3690 0.3427 0.6269 0.051 Uiso 1 1 calc R
H6B H 0.2675 0.3410 0.7553 0.051 Uiso 1 1 calc R
C7 C 0.1091(12) 0.3741(3) 0.5175(12) 0.044(2) Uani 1 1 d .
C8 C 0.1299(13) 0.3957(3) 0.3787(12) 0.044(2) Uani 1 1 d .
H8 H 0.2307 0.3878 0.3522 0.053 Uiso 1 1 calc R
C12 C -0.0377(12) 0.3852(3) 0.5631(12) 0.047(2) Uani 1 1 d .
H12 H -0.0473 0.3714 0.6615 0.056 Uiso 1 1 calc R
C9 C 0.0012(14) 0.4292(3) 0.2775(12) 0.050(2) Uani 1 1 d .
C10 C -0.1549(13) 0.4399(3) 0.3111(13) 0.052(2) Uani 1 1 d .
C11 C -0.1699(13) 0.4178(3) 0.4562(15) 0.057(3) Uani 1 1 d .
C18 C -0.3215(17) 0.4195(4) 0.6530(18) 0.089(4) Uani 1 1 d .
H18A H -0.3387 0.3860 0.6596 0.134 Uiso 1 1 calc R
H18B H -0.4198 0.4361 0.6696 0.134 Uiso 1 1 calc R
H18C H -0.2024 0.4286 0.7447 0.134 Uiso 1 1 calc R
C14 C 0.1781(18) 0.4469(4) 0.1096(18) 0.094(4) Uani 1 1 d .
H14A H 0.2867 0.4504 0.2205 0.141 Uiso 1 1 calc R
H14B H 0.1818 0.4701 0.0258 0.141 Uiso 1 1 calc R
H14C H 0.1769 0.4157 0.0627 0.141 Uiso 1 1 calc R
O17 O -0.3266(10) 0.4310(3) 0.4831(11) 0.074(2) Uani 1 1 d .
O13 O 0.0127(11) 0.4536(2) 0.1392(10) 0.072(2) Uani 1 1 d .
O15 O -0.2928(11) 0.4688(2) 0.1981(10) 0.076(2) Uani 1 1 d .
C16 C -0.2961(18) 0.5136(3) 0.2595(17) 0.085(4) Uani 1 1 d .
H16A H -0.3318 0.5122 0.3577 0.127 Uiso 1 1 calc R
H16B H -0.3851 0.5324 0.1653 0.127 Uiso 1 1 calc R
H16C H -0.1738 0.5275 0.2988 0.127 Uiso 1 1 calc R
C24 C 0.5586(13) 0.3058(3) 1.3523(12) 0.054(2) Uani 1 1 d .
H24A H 0.6792 0.3125 1.4466 0.082 Uiso 1 1 calc R
H24B H 0.4819 0.2898 1.4005 0.082 Uiso 1 1 calc R
H24C H 0.4994 0.3349 1.2974 0.082 Uiso 1 1 calc R
Cl2 Cl 0.1414(3) 0.19082(8) 0.9739(3) 0.0501(6) Uani 1 1 d .

loop_
_atom_site_aniso_label
_atom_site_aniso_U_11
_atom_site_aniso_U_22
_atom_site_aniso_U_33
_atom_site_aniso_U_23
_atom_site_aniso_U_13
_atom_site_aniso_U_12
Ir1 0.0397(3) 0.0351(2) 0.0336(3) 0.000 0.0133(2) 0.000
N4 0.037(4) 0.033(3) 0.031(4) 0.001(3) 0.006(3) 0.001(3)
C21 0.038(5) 0.060(5) 0.036(5) -0.011(4) 0.007(4) -0.003(4)
C20 0.034(5) 0.052(5) 0.036(5) -0.010(4) 0.008(4) -0.022(4)
C19 0.037(7) 0.058(8) 0.038(8) 0.000 0.009(6) 0.000
C23 0.054(6) 0.057(6) 0.060(7) -0.005(5) 0.009(5) -0.017(5)
C22 0.041(7) 0.081(9) 0.045(9) 0.000 0.024(7) 0.000
C3 0.038(6) 0.036(6) 0.032(7) 0.000 0.015(6) 0.000
C5 0.047(5) 0.044(4) 0.031(5) 0.002(4) 0.009(4) 0.002(4)
C6 0.052(5) 0.032(4) 0.043(5) -0.001(4) 0.019(5) -0.006(4)
C7 0.051(6) 0.034(4) 0.046(6) -0.001(4) 0.018(5) 0.000(4)
C8 0.059(6) 0.031(4) 0.049(6) 0.004(4) 0.030(5) -0.001(4)
C12 0.051(6) 0.036(4) 0.049(6) 0.003(4) 0.017(5) 0.000(4)
C9 0.066(6) 0.039(5) 0.035(6) 0.006(4) 0.013(5) 0.010(4)
C10 0.054(6) 0.042(5) 0.056(7) 0.009(5) 0.018(5) 0.012(4)
C11 0.051(6) 0.051(5) 0.070(7) -0.006(5) 0.025(6) -0.001(5)
C18 0.081(9) 0.103(9) 0.109(11) -0.001(8) 0.064(9) 0.016(7)
C14 0.122(11) 0.084(8) 0.103(10) 0.053(7) 0.075(10) 0.029(8)
O17 0.059(4) 0.081(5) 0.087(6) 0.018(4) 0.035(4) 0.019(4)
O13 0.099(6) 0.056(4) 0.066(5) 0.027(4) 0.041(5) 0.021(4)
O15 0.089(5) 0.052(4) 0.073(5) 0.007(4) 0.020(5) 0.024(4)
C16 0.115(10) 0.053(6) 0.090(9) 0.003(6) 0.045(8) 0.025(6)
C24 0.049(6) 0.064(6) 0.041(6) -0.016(5) 0.010(5) -0.004(5)
Cl2 0.0538(14) 0.0494(12) 0.0486(14) 0.0011(10) 0.0227(12) -0.0059(10)

loop_
_atom_type_symbol
_atom_type_description
_atom_type_scat_dispersion_real
_atom_type_scat_dispersion_imag
_atom_type_scat_source
C C 0.0033 0.0016 'International Tables Vol C Tables 4.2.6.8 and 6.1.1.4'
H H 0.0000 0.0000 'International Tables Vol C Tables 4.2.6.8 and 6.1.1.4'
Cl Cl 0.1484 0.1585 'International Tables Vol C Tables 4.2.6.8 and 6.1.1.4'
Ir Ir -1.4442 7.9887 'International Tables Vol C Tables 4.2.6.8 and 6.1.1.4'
N N 0.0061 0.0033 'International Tables Vol C Tables 4.2.6.8 and 6.1.1.4'
O O 0.0106 0.0060 'International Tables Vol C Tables 4.2.6.8 and 6.1.1.4'

loop_
_geom_angle_atom_site_label_1
_geom_angle_atom_site_label_2
_geom_angle_atom_site_label_3
_geom_angle
_geom_angle_site_symmetry_1
_geom_angle_site_symmetry_3
C21 Ir1 C21 36.8(5) . 4_565
C21 Ir1 Cl2 92.1(2) 4_565 .
C21 Ir1 Cl2 118.1(2) . .
C21 Ir1 Cl2 92.1(2) . 4_565
C21 Ir1 Cl2 118.1(2) 4_565 4_565
C20 Ir1 C21 63.9(3) . 4_565
C20 Ir1 C21 39.0(3) . .
C20 Ir1 C21 63.9(3) 4_565 .
C20 Ir1 C21 39.0(3) 4_565 4_565
C20 Ir1 C20 64.6(5) 4_565 .
C20 Ir1 Cl2 100.1(2) . 4_565
C20 Ir1 Cl2 155.6(2) 4_565 4_565
C20 Ir1 Cl2 100.1(2) 4_565 .
C20 Ir1 Cl2 155.6(2) . .
C19 Ir1 C21 64.3(4) . 4_565
C19 Ir1 C21 64.3(4) . .
C19 Ir1 C20 38.5(3) . .
C19 Ir1 C20 38.5(3) . 4_565
C19 Ir1 Cl2 136.27(6) . 4_565
C19 Ir1 Cl2 136.28(6) . .
C3 Ir1 C21 151.0(3) . .
C3 Ir1 C21 151.0(3) . 4_565
C3 Ir1 C20 112.2(3) . .
C3 Ir1 C20 112.2(3) . 4_565
C3 Ir1 C19 94.4(4) . .
C3 Ir1 Cl2 90.8(2) . 4_565
C3 Ir1 Cl2 90.8(2) . .
Cl2 Ir1 Cl2 86.88(10) . 4_565
C3 N4 C5 111.5(7) . .
C3 N4 C6 124.5(7) . .
C5 N4 C6 122.5(6) . .
C21 C21 Ir1 71.6(2) 4_565 .
C21 C21 C20 108.2(5) 4_565 .
C21 C21 C24 125.7(5) 4_565 .
C20 C21 Ir1 68.5(5) . .
C20 C21 C24 126.1(8) . .
C24 C21 Ir1 126.8(6) . .
C21 C20 Ir1 72.5(4) . .
C21 C20 C23 124.0(8) . .
C19 C20 Ir1 69.8(6) . .
C19 C20 C21 107.2(8) . .
C19 C20 C23 128.2(8) . .
C23 C20 Ir1 130.3(6) . .
C20 C19 Ir1 71.7(5) . .
C20 C19 Ir1 71.7(5) 4_565 .
C20 C19 C20 109.3(11) 4_565 .
C20 C19 C22 125.3(5) 4_565 .
C20 C19 C22 125.3(5) . .
C22 C19 Ir1 125.4(9) . .
N4 C3 Ir1 127.9(5) 4_565 .
N4 C3 Ir1 127.9(5) . .
N4 C3 N4 103.8(9) . 4_565
C5 C5 N4 106.6(4) 4_565 .
N4 C6 C7 112.9(7) . .
C8 C7 C6 121.1(7) . .
C8 C7 C12 121.9(8) . .
C12 C7 C6 117.0(8) . .
C7 C8 C9 119.9(8) . .
C7 C12 C11 117.5(8) . .
C8 C9 C10 120.7(8) . .
O13 C9 C8 124.3(8) . .
O13 C9 C10 115.0(8) . .
C9 C10 C11 117.8(8) . .
O15 C10 C9 120.4(9) . .
O15 C10 C11 121.7(8) . .
C12 C11 C10 122.1(8) . .
O17 C11 C12 123.5(9) . .
O17 C11 C10 114.4(9) . .
C11 O17 C18 115.6(8) . .
C9 O13 C14 117.1(8) . .
C10 O15 C16 115.6(9) . .

loop_
_geom_bond_atom_site_label_1
_geom_bond_atom_site_label_2
_geom_bond_distance
_geom_bond_site_symmetry_2
Ir1 C21 2.203(9) .
Ir1 C21 2.203(9) 4_565
Ir1 C20 2.150(7) .
Ir1 C20 2.150(7) 4_565
Ir1 C19 2.125(11) .
Ir1 C3 2.061(11) .
Ir1 Cl2 2.428(2) 4_565
Ir1 Cl2 2.428(2) .
N4 C3 1.356(9) .
N4 C5 1.384(10) .
N4 C6 1.484(9) .
C21 C21 1.390(17) 4_565
C21 C20 1.453(11) .
C21 C24 1.505(11) .
C20 C19 1.408(11) .
C20 C23 1.496(12) .
C19 C20 1.408(11) 4_565
C19 C22 1.513(16) .
C3 N4 1.356(9) 4_565
C5 C5 1.343(16) 4_565
C6 C7 1.524(11) .
C7 C8 1.364(11) .
C7 C12 1.387(11) .
C8 C9 1.381(12) .
C12 C11 1.391(13) .
C9 C10 1.396(13) .
C9 O13 1.366(10) .
C10 C11 1.396(13) .
C10 O15 1.364(11) .
C11 O17 1.388(11) .
C18 O17 1.420(13) .
C14 O13 1.429(11) .
O15 C16 1.365(11) .

loop_
_geom_torsion_atom_site_label_1
_geom_torsion_atom_site_label_2
_geom_torsion_atom_site_label_3
_geom_torsion_atom_site_label_4
_geom_torsion
_geom_torsion_site_symmetry_1
_geom_torsion_site_symmetry_4
Ir1 C21 C20 C19 -61.6(7) . .
Ir1 C21 C20 C23 127.2(9) . .
Ir1 C20 C19 C20 -62.3(8) . 4_565
Ir1 C20 C19 C22 120.9(12) . .
N4 C6 C7 C8 -96.2(9) . .
N4 C6 C7 C12 85.0(9) . .
C21 Ir1 C21 C20 118.9(4) 4_565 .
C21 Ir1 C21 C24 -121.3(7) 4_565 .
C21 Ir1 C20 C21 -35.7(5) 4_565 .
C21 Ir1 C20 C19 80.8(6) 4_565 .
C21 Ir1 C20 C19 116.5(8) . .
C21 Ir1 C20 C23 -155.7(9) 4_565 .
C21 Ir1 C20 C23 -120.0(10) . .
C21 Ir1 C19 C20 38.7(5) 4_565 4_565
C21 Ir1 C19 C20 79.7(6) . 4_565
C21 Ir1 C19 C20 -38.7(5) . .
C21 Ir1 C19 C20 -79.7(6) 4_565 .
C21 Ir1 C19 C22 -159.5(3) . .
C21 Ir1 C19 C22 159.5(3) 4_565 .
C21 Ir1 C3 N4 -45.5(13) . .
C21 Ir1 C3 N4 126.7(7) . 4_565
C21 Ir1 C3 N4 -126.7(7) 4_565 .
C21 Ir1 C3 N4 45.5(13) 4_565 4_565
C21 C21 C20 Ir1 60.9(2) 4_565 .
C21 C21 C20 C19 -0.6(8) 4_565 .
C21 C21 C20 C23 -171.9(7) 4_565 .
C21 C20 C19 Ir1 63.3(6) . .
C21 C20 C19 C20 1.0(13) . 4_565
C21 C20 C19 C22 -175.8(10) . .
C20 Ir1 C21 C21 -37.8(3) 4_565 4_565
C20 Ir1 C21 C21 -118.9(4) . 4_565
C20 Ir1 C21 C20 81.1(6) 4_565 .
C20 Ir1 C21 C24 -159.1(8) 4_565 .
C20 Ir1 C21 C24 119.7(10) . .
C20 Ir1 C20 C21 -79.2(5) 4_565 .
C20 Ir1 C20 C19 37.3(6) 4_565 .
C20 Ir1 C20 C23 160.8(7) 4_565 .
C20 Ir1 C19 C20 118.4(11) . 4_565
C20 Ir1 C19 C20 -118.4(11) 4_565 .
C20 Ir1 C19 C22 120.8(5) 4_565 .
C20 Ir1 C19 C22 -120.8(5) . .
C20 Ir1 C3 N4 121.3(9) . 4_565
C20 Ir1 C3 N4 50.8(10) 4_565 4_565
C20 Ir1 C3 N4 -121.3(9) 4_565 .
C20 Ir1 C3 N4 -50.8(10) . .
C19 Ir1 C21 C21 -80.78(19) . 4_565
C19 Ir1 C21 C20 38.2(4) . .
C19 Ir1 C21 C24 157.9(8) . .
C19 Ir1 C20 C21 -116.5(8) . .
C19 Ir1 C20 C23 123.5(10) . .
C19 Ir1 C3 N4 86.1(9) . 4_565
C19 Ir1 C3 N4 -86.1(9) . .
C23 C20 C19 Ir1 -125.9(9) . .
C23 C20 C19 C20 171.8(6) . 4_565
C23 C20 C19 C22 -5.0(18) . .
C3 Ir1 C21 C21 -126.9(6) . 4_565
C3 Ir1 C21 C20 -7.9(8) . .
C3 Ir1 C21 C24 111.8(8) . .
C3 Ir1 C20 C21 175.9(4) . .
C3 Ir1 C20 C19 -67.7(6) . .
C3 Ir1 C20 C23 55.8(8) . .
C3 Ir1 C19 C20 -120.8(5) . 4_565
C3 Ir1 C19 C20 120.8(5) . .
C3 Ir1 C19 C22 0.000(6) . .
C3 N4 C5 C5 -0.4(7) . 4_565
C3 N4 C6 C7 -148.7(8) . .
C5 N4 C3 Ir1 174.2(7) . .
C5 N4 C3 N4 0.6(12) . 4_565
C5 N4 C6 C7 46.6(10) . .
C6 N4 C3 Ir1 8.1(13) . .
C6 N4 C3 N4 -165.6(5) . 4_565
C6 N4 C5 C5 166.1(6) . 4_565
C6 C7 C8 C9 -179.7(8) . .
C6 C7 C12 C11 -178.1(8) . .
C7 C8 C9 C10 -2.6(14) . .
C7 C8 C9 O13 178.1(8) . .
C7 C12 C11 C10 -1.9(14) . .
C7 C12 C11 O17 177.9(8) . .
C8 C7 C12 C11 3.1(13) . .
C8 C9 C10 C11 3.7(14) . .
C8 C9 C10 O15 -172.3(8) . .
C8 C9 O13 C14 -6.0(14) . .
C12 C7 C8 C9 -0.9(13) . .
C12 C11 O17 C18 16.3(14) . .
C9 C10 C11 C12 -1.4(14) . .
C9 C10 C11 O17 178.7(8) . .
C9 C10 O15 C16 -105.6(11) . .
C10 C9 O13 C14 174.7(10) . .
C10 C11 O17 C18 -163.8(9) . .
C11 C10 O15 C16 78.6(12) . .
O13 C9 C10 C11 -177.0(8) . .
O13 C9 C10 O15 7.1(13) . .
O15 C10 C11 C12 174.5(9) . .
O15 C10 C11 O17 -5.4(14) . .
C24 C21 C20 Ir1 -120.7(9) . .
C24 C21 C20 C19 177.7(9) . .
C24 C21 C20 C23 6.5(13) . .
Cl2 Ir1 C21 C21 49.92(11) . 4_565
Cl2 Ir1 C21 C21 137.52(10) 4_565 4_565
Cl2 Ir1 C21 C20 168.9(4) . .
Cl2 Ir1 C21 C20 -103.5(5) 4_565 .
Cl2 Ir1 C21 C24 -71.4(8) . .
Cl2 Ir1 C21 C24 16.2(7) 4_565 .
Cl2 Ir1 C20 C21 -24.4(8) . .
Cl2 Ir1 C20 C21 80.7(5) 4_565 .
Cl2 Ir1 C20 C19 92.1(7) . .
Cl2 Ir1 C20 C19 -162.8(5) 4_565 .
Cl2 Ir1 C20 C23 -39.3(8) 4_565 .
Cl2 Ir1 C20 C23 -144.4(6) . .
Cl2 Ir1 C19 C20 24.9(8) 4_565 .
Cl2 Ir1 C19 C20 -143.3(4) . .
Cl2 Ir1 C19 C20 -24.9(8) . 4_565
Cl2 Ir1 C19 C20 143.3(4) 4_565 4_565
Cl2 Ir1 C19 C22 95.9(4) . .
Cl2 Ir1 C19 C22 -95.9(4) 4_565 .
Cl2 Ir1 C3 N4 -137.4(9) 4_565 4_565
Cl2 Ir1 C3 N4 -50.5(9) . 4_565
Cl2 Ir1 C3 N4 137.4(9) . .
Cl2 Ir1 C3 N4 50.5(9) 4_565 .
